data_7154634
loop_
_publ_author_name
'Bhuwalka, Achala'
'Mike, Jared F.'
'Intemann, Jeremy J.'
'Ellern, Arkady'
'Jeffries-El, Malika'

_publ_section_title
;
 A versatile and efficient synthesis of bithiophene-based
 dicarboxaldehydes from a common synthon.
;
_journal_issue 36
_journal_name_full 'Organic &amp; biomolecular chemistry'
_journal_page_first 9462
_journal_page_last 9470
_journal_paper_doi 10.1039/c5ob01135c
_journal_volume 13
_journal_year 2015
_chemical_formula_sum 'C27 H30 Cl3 O5 P S2'
_chemical_formula_weight 635.95
_chemical_name_systematic
; 
 ? 
;
_space_group_IT_number 14
_symmetry_space_group_name_Hall '-P 2ybc'
_symmetry_space_group_name_H-M 'P 1 21/c 1'
_atom_sites_solution_hydrogens geom
_atom_sites_solution_primary direct
_atom_sites_solution_secondary difmap
_audit_creation_method SHELXL-97
_audit_update_record
;
2013-06-14 deposited with the CCDC.
2015-07-24 downloaded from the CCDC.
;
_cell_angle_alpha 90.00
_cell_angle_beta 99.38(2)
_cell_angle_gamma 90.00
_cell_formula_units_Z 4
_cell_length_a 11.340(14)
_cell_length_b 16.33(2)
_cell_length_c 16.93(2)
_cell_measurement_temperature 173(2)
_cell_volume 3093(7)
_computing_structure_refinement 'SHELXL-97 (Sheldrick, 2008)'
_computing_structure_solution 'SHELXS-97 (Sheldrick, 2008)'
_diffrn_ambient_temperature 173(2)
_diffrn_measured_fraction_theta_full 0.988
_diffrn_measured_fraction_theta_max 0.988
_diffrn_radiation_monochromator graphite
_diffrn_radiation_source 'fine-focus sealed tube'
_diffrn_radiation_type MoK\a
_diffrn_radiation_wavelength 0.71073
_diffrn_reflns_av_R_equivalents 0.0345
_diffrn_reflns_av_sigmaI/netI 0.0309
_diffrn_reflns_limit_h_max 15
_diffrn_reflns_limit_h_min -15
_diffrn_reflns_limit_k_max 22
_diffrn_reflns_limit_k_min -22
_diffrn_reflns_limit_l_max 22
_diffrn_reflns_limit_l_min -22
_diffrn_reflns_number 32313
_diffrn_reflns_theta_full 28.77
_diffrn_reflns_theta_max 28.77
_diffrn_reflns_theta_min 1.74
_exptl_absorpt_coefficient_mu 0.517
_exptl_absorpt_correction_T_max 0.9501
_exptl_absorpt_correction_T_min 0.8687
_exptl_crystal_density_diffrn 1.366
_exptl_crystal_density_method 'not measured'
_exptl_crystal_F_000 1320
_exptl_crystal_size_max 0.28
_exptl_crystal_size_mid 0.14
_exptl_crystal_size_min 0.10
_refine_diff_density_max 0.644
_refine_diff_density_min -0.451
_refine_diff_density_rms 0.051
_refine_ls_extinction_method none
_refine_ls_goodness_of_fit_ref 1.042
_refine_ls_hydrogen_treatment mixed
_refine_ls_matrix_type full
_refine_ls_number_parameters 374
_refine_ls_number_reflns 7942
_refine_ls_number_restraints 18
_refine_ls_restrained_S_all 1.059
_refine_ls_R_factor_all 0.0791
_refine_ls_R_factor_gt 0.0518
_refine_ls_shift/su_max 0.000
_refine_ls_shift/su_mean 0.000
_refine_ls_structure_factor_coef Fsqd
_refine_ls_weighting_details 'calc w=1/[\s^2^(Fo^2^)+(0.0731P)^2^+1.3101P] where P=(Fo^2^+2Fc^2^)/3'
_refine_ls_weighting_scheme calc
_refine_ls_wR_factor_gt 0.1389
_refine_ls_wR_factor_ref 0.1577
_reflns_number_gt 5455
_reflns_number_total 7942
_reflns_threshold_expression >2sigma(I)
_cod_data_source_file c5ob01135c2.cif
_cod_data_source_block jef020
_cod_depositor_comments 'Adding full bibliography for 7154633--7154635.cif.'
_cod_original_cell_volume 3093(6)
_cod_database_code 7154634

loop_
_symmetry_equiv_pos_as_xyz
'x, y, z'
'-x, y+1/2, -z+1/2'
'-x, -y, -z'
'x, -y-1/2, z-1/2'

loop_
_atom_site_label
_atom_site_type_symbol
_atom_site_fract_x
_atom_site_fract_y
_atom_site_fract_z
_atom_site_U_iso_or_equiv
_atom_site_adp_type
_atom_site_occupancy
_atom_site_symmetry_multiplicity
_atom_site_calc_flag
_atom_site_refinement_flags
_atom_site_disorder_assembly
_atom_site_disorder_group
S1 S -0.11448(5) 0.26849(4) 0.90020(4) 0.04935(17) Uani 1 1 d . . .
S2 S 0.01329(5) 0.12281(4) 1.06761(4) 0.05133(17) Uani 1 1 d . . .
P1 P 0.19581(5) 0.13840(4) 0.86982(3) 0.04102(15) Uani 1 1 d . . .
O1 O -0.19821(15) 0.30887(11) 0.67938(10) 0.0572(4) Uani 1 1 d . . .
O2 O 0.25395(19) -0.02845(13) 1.17965(11) 0.0741(6) Uani 1 1 d . . .
O3 O 0.09918(19) 0.04319(13) 1.22010(11) 0.0721(6) Uani 1 1 d . . .
O4 O -0.27301(14) 0.36047(11) 0.78960(10) 0.0543(4) Uani 1 1 d . . .
O5 O 0.19690(16) 0.07373(11) 0.80805(10) 0.0554(4) Uani 1 1 d . . .
C1 C -0.4791(3) 0.4281(2) 0.6021(2) 0.0869(11) Uani 1 1 d . . .
H1 H -0.5018 0.4027 0.5494 0.130 Uiso 1 1 calc R . .
H7 H -0.4355 0.4790 0.5966 0.130 Uiso 1 1 calc R . .
H8 H -0.5512 0.4401 0.6250 0.130 Uiso 1 1 calc R . .
C2 C -0.3986(2) 0.36889(17) 0.65776(16) 0.0565(6) Uani 1 1 d . . .
C3 C -0.2833(2) 0.3547(2) 0.62395(16) 0.0636(7) Uani 1 1 d . . .
H14 H -0.3016 0.3243 0.5728 0.076 Uiso 1 1 calc R . .
H15 H -0.2481 0.4081 0.6129 0.076 Uiso 1 1 calc R . .
C4 C -0.17122(19) 0.35056(15) 0.75285(14) 0.0456(5) Uani 1 1 d . . .
H16 H -0.1350 0.4051 0.7447 0.055 Uiso 1 1 calc R . .
C5 C -0.08322(19) 0.29813(14) 0.80722(14) 0.0447(5) Uani 1 1 d . . .
C6 C 0.01052(18) 0.20804(14) 0.91626(13) 0.0414(5) Uani 1 1 d . . .
C7 C 0.05753(18) 0.15024(14) 0.97923(13) 0.0414(5) Uani 1 1 d . . .
C8 C 0.1270(2) 0.05106(15) 1.08555(13) 0.0469(5) Uani 1 1 d . . .
C9 C 0.1361(2) -0.00231(17) 1.15913(14) 0.0543(6) Uani 1 1 d . . .
H6 H 0.0827 -0.0510 1.1470 0.065 Uiso 1 1 calc R . .
C10 C 0.2642(4) -0.0819(2) 1.24884(18) 0.0897(12) Uani 1 1 d . . .
H25 H 0.3484 -0.0995 1.2639 0.108 Uiso 1 1 calc R . .
H24 H 0.2150 -0.1315 1.2347 0.108 Uiso 1 1 calc R . .
C11 C 0.2243(3) -0.04054(17) 1.31927(15) 0.0573(6) Uani 1 1 d . . .
C12 C 0.2200(4) -0.1026(2) 1.38705(18) 0.0869(11) Uani 1 1 d . . .
H2 H 0.1677 -0.1484 1.3669 0.130 Uiso 1 1 calc R . .
H27 H 0.1888 -0.0758 1.4311 0.130 Uiso 1 1 calc R . .
H26 H 0.3007 -0.1233 1.4063 0.130 Uiso 1 1 calc R . .
C13 C 0.3081(4) 0.0293(3) 1.3501(3) 0.1201(16) Uani 1 1 d . . .
H29 H 0.3886 0.0075 1.3678 0.180 Uiso 1 1 calc R . .
H3 H 0.2794 0.0561 1.3951 0.180 Uiso 1 1 calc R . .
H28 H 0.3103 0.0691 1.3071 0.180 Uiso 1 1 calc R . .
C14 C 0.1008(3) -0.0068(2) 1.29068(18) 0.0762(9) Uani 1 1 d . . .
H4 H 0.0437 -0.0526 1.2784 0.091 Uiso 1 1 calc R . .
H5 H 0.0752 0.0266 1.3337 0.091 Uiso 1 1 calc R . .
C15 C -0.4635(3) 0.2881(2) 0.6655(3) 0.0943(11) Uani 1 1 d . . .
H9 H -0.4871 0.2639 0.6124 0.141 Uiso 1 1 calc R . .
H11 H -0.5349 0.2982 0.6898 0.141 Uiso 1 1 calc R . .
H10 H -0.4102 0.2504 0.6994 0.141 Uiso 1 1 calc R . .
C16 C -0.3634(2) 0.40813(17) 0.73924(16) 0.0566(6) Uani 1 1 d . . .
H12 H -0.3323 0.4639 0.7326 0.068 Uiso 1 1 calc R . .
H13 H -0.4348 0.4131 0.7656 0.068 Uiso 1 1 calc R . .
C17 C 0.01936(19) 0.26328(15) 0.79054(14) 0.0467(5) Uani 1 1 d . . .
H23 H 0.0507 0.2729 0.7427 0.056 Uiso 1 1 calc R . .
C18 C 0.07375(18) 0.21094(14) 0.85310(13) 0.0414(5) Uani 1 1 d . . .
C19 C 0.33558(19) 0.19370(15) 0.89038(13) 0.0435(5) Uani 1 1 d . . .
C20 C 0.4345(2) 0.1644(2) 0.86041(18) 0.0704(8) Uani 1 1 d . . .
H21 H 0.4279 0.1163 0.8285 0.084 Uiso 1 1 calc R . .
C21 C 0.5432(3) 0.2055(3) 0.8771(2) 0.0877(11) Uani 1 1 d . . .
H20 H 0.6109 0.1846 0.8574 0.105 Uiso 1 1 calc R . .
C22 C 0.5532(2) 0.2758(2) 0.92176(19) 0.0710(8) Uani 1 1 d . . .
H19 H 0.6269 0.3046 0.9317 0.085 Uiso 1 1 calc R . .
C23 C 0.4560(2) 0.30432(19) 0.9520(2) 0.0700(8) Uani 1 1 d . . .
H18 H 0.4630 0.3526 0.9838 0.084 Uiso 1 1 calc R . .
C24 C 0.3475(2) 0.26349(17) 0.93673(18) 0.0615(7) Uani 1 1 d . . .
H17 H 0.2810 0.2838 0.9583 0.074 Uiso 1 1 calc R . .
C25 C 0.15572(18) 0.10683(14) 0.96501(13) 0.0413(5) Uani 1 1 d . . .
C26 C 0.1957(2) 0.04936(14) 1.02645(13) 0.0447(5) Uani 1 1 d . . .
H22 H 0.2622 0.0140 1.0264 0.054 Uiso 1 1 calc R . .
C27 C 0.2114(3) 0.4065(3) 0.1279(2) 0.0874(10) Uani 1 1 d . . .
H30 H 0.2020 0.4209 0.1839 0.105 Uiso 1 1 calc R A 1
Cl1A Cl 0.1700(4) 0.3095(2) 0.1133(2) 0.1700(18) Uani 0.60 1 d PU B 1
Cl2A Cl 0.1251(3) 0.4758(2) 0.06432(17) 0.1645(13) Uani 0.60 1 d PU B 1
Cl3A Cl 0.3631(4) 0.4209(4) 0.1201(4) 0.1324(19) Uani 0.60 1 d PU B 1
Cl2B Cl 0.0936(4) 0.4008(4) 0.0503(3) 0.184(2) Uani 0.40 1 d PU B 2
Cl1B Cl 0.2394(5) 0.2961(4) 0.1456(3) 0.156(2) Uani 0.40 1 d PU B 2
Cl3B Cl 0.3348(9) 0.4465(8) 0.1016(7) 0.200(4) Uani 0.40 1 d PU B 2

loop_
_atom_site_aniso_label
_atom_site_aniso_U_11
_atom_site_aniso_U_22
_atom_site_aniso_U_33
_atom_site_aniso_U_23
_atom_site_aniso_U_13
_atom_site_aniso_U_12
S1 0.0350(3) 0.0647(4) 0.0499(3) 0.0044(3) 0.0118(2) 0.0078(2)
S2 0.0456(3) 0.0685(4) 0.0425(3) 0.0048(3) 0.0153(2) -0.0030(3)
P1 0.0342(3) 0.0530(3) 0.0366(3) 0.0027(2) 0.0078(2) 0.0041(2)
O1 0.0530(10) 0.0699(11) 0.0475(9) 0.0016(8) 0.0042(8) 0.0189(8)
O2 0.0869(14) 0.0841(14) 0.0565(11) 0.0189(10) 0.0274(10) 0.0365(11)
O3 0.0765(13) 0.0916(14) 0.0539(11) 0.0235(10) 0.0278(9) 0.0339(11)
O4 0.0394(8) 0.0731(12) 0.0504(9) 0.0033(8) 0.0072(7) 0.0138(8)
O5 0.0584(10) 0.0627(11) 0.0453(9) -0.0071(8) 0.0091(8) 0.0052(8)
C1 0.0648(19) 0.113(3) 0.076(2) 0.0108(19) -0.0092(16) 0.0325(18)
C2 0.0387(12) 0.0669(16) 0.0607(15) 0.0036(13) -0.0019(11) 0.0046(11)
C3 0.0558(15) 0.084(2) 0.0483(14) 0.0084(13) 0.0015(11) 0.0203(14)
C4 0.0325(10) 0.0524(13) 0.0511(13) 0.0048(10) 0.0044(9) 0.0006(9)
C5 0.0342(10) 0.0530(13) 0.0457(12) 0.0030(10) 0.0034(9) 0.0001(9)
C6 0.0313(10) 0.0528(13) 0.0401(11) 0.0004(9) 0.0058(8) -0.0009(9)
C7 0.0348(10) 0.0527(13) 0.0373(10) 0.0000(9) 0.0072(8) -0.0036(9)
C8 0.0447(12) 0.0539(13) 0.0405(12) 0.0031(10) 0.0021(9) -0.0096(10)
C9 0.0595(15) 0.0614(15) 0.0391(12) 0.0038(11) -0.0001(10) -0.0176(12)
C10 0.132(3) 0.085(2) 0.0563(17) 0.0216(16) 0.0302(18) 0.053(2)
C11 0.0698(17) 0.0577(15) 0.0423(13) 0.0023(11) 0.0028(11) 0.0072(13)
C12 0.129(3) 0.082(2) 0.0509(16) 0.0153(15) 0.0178(18) 0.030(2)
C13 0.128(4) 0.140(4) 0.080(3) -0.004(3) -0.019(2) -0.039(3)
C14 0.078(2) 0.100(2) 0.0543(16) 0.0253(16) 0.0248(14) 0.0202(18)
C15 0.069(2) 0.094(3) 0.112(3) 0.000(2) -0.007(2) -0.0244(18)
C16 0.0400(12) 0.0651(16) 0.0632(15) 0.0003(13) 0.0037(11) 0.0142(11)
C17 0.0369(11) 0.0613(14) 0.0426(12) 0.0069(10) 0.0081(9) 0.0016(10)
C18 0.0304(10) 0.0531(13) 0.0411(11) 0.0033(9) 0.0068(8) 0.0012(9)
C19 0.0338(10) 0.0585(14) 0.0392(11) 0.0076(10) 0.0093(8) 0.0052(9)
C20 0.0467(14) 0.099(2) 0.0702(18) -0.0227(17) 0.0241(13) -0.0013(14)
C21 0.0431(15) 0.141(3) 0.087(2) -0.028(2) 0.0325(15) -0.0077(17)
C22 0.0424(14) 0.101(2) 0.0710(19) 0.0028(17) 0.0128(13) -0.0145(14)
C23 0.0526(16) 0.0666(18) 0.090(2) -0.0094(16) 0.0106(15) -0.0087(13)
C24 0.0405(13) 0.0635(16) 0.0831(19) -0.0092(14) 0.0181(12) 0.0026(11)
C25 0.0351(10) 0.0508(12) 0.0375(11) 0.0012(9) 0.0046(8) -0.0032(9)
C26 0.0388(11) 0.0521(13) 0.0414(11) 0.0000(10) 0.0015(9) -0.0019(9)
C27 0.090(2) 0.121(3) 0.0555(18) -0.0102(19) 0.0234(16) -0.003(2)
Cl1A 0.247(4) 0.135(2) 0.150(3) -0.058(2) 0.097(3) -0.106(3)
Cl2A 0.168(3) 0.227(3) 0.1075(18) 0.075(2) 0.0490(17) 0.067(3)
Cl3A 0.0804(13) 0.173(3) 0.152(4) -0.075(3) 0.0457(16) -0.0163(16)
Cl2B 0.133(3) 0.284(6) 0.118(3) -0.030(4) -0.032(2) 0.081(4)
Cl1B 0.161(4) 0.193(4) 0.124(4) -0.013(3) 0.050(3) 0.059(4)
Cl3B 0.232(9) 0.253(10) 0.135(5) -0.083(6) 0.091(6) -0.125(7)

loop_
_atom_type_symbol
_atom_type_description
_atom_type_scat_dispersion_real
_atom_type_scat_dispersion_imag
_atom_type_scat_source
C C 0.0033 0.0016 'International Tables Vol C Tables 4.2.6.8 and 6.1.1.4'
H H 0.0000 0.0000 'International Tables Vol C Tables 4.2.6.8 and 6.1.1.4'
O O 0.0106 0.0060 'International Tables Vol C Tables 4.2.6.8 and 6.1.1.4'
P P 0.1023 0.0942 'International Tables Vol C Tables 4.2.6.8 and 6.1.1.4'
S S 0.1246 0.1234 'International Tables Vol C Tables 4.2.6.8 and 6.1.1.4'
Cl Cl 0.1484 0.1585 'International Tables Vol C Tables 4.2.6.8 and 6.1.1.4'

loop_
_geom_angle_atom_site_label_1
_geom_angle_atom_site_label_2
_geom_angle_atom_site_label_3
_geom_angle
C6 S1 C5 91.06(11)
C7 S2 C8 90.82(12)
O5 P1 C19 112.48(11)
O5 P1 C18 116.65(11)
C19 P1 C18 109.13(14)
O5 P1 C25 116.99(13)
C19 P1 C25 107.97(11)
C18 P1 C25 91.65(11)
C4 O1 C3 110.5(2)
C9 O2 C10 109.5(2)
C9 O3 C14 110.4(2)
C4 O4 C16 110.7(2)
C2 C1 H1 109.5
C2 C1 H7 109.5
H1 C1 H7 109.5
C2 C1 H8 109.5
H1 C1 H8 109.5
H7 C1 H8 109.5
C16 C2 C15 110.3(3)
C16 C2 C3 106.9(2)
C15 C2 C3 110.8(3)
C16 C2 C1 109.5(2)
C15 C2 C1 110.4(3)
C3 C2 C1 108.9(3)
O1 C3 C2 110.9(2)
O1 C3 H14 109.4
C2 C3 H14 109.4
O1 C3 H15 109.4
C2 C3 H15 109.4
H14 C3 H15 108.0
O4 C4 O1 111.76(19)
O4 C4 C5 107.7(2)
O1 C4 C5 107.0(2)
O4 C4 H16 110.1
O1 C4 H16 110.1
C5 C4 H16 110.1
C17 C5 C4 127.7(2)
C17 C5 S1 112.20(17)
C4 C5 S1 119.90(17)
C18 C6 C7 114.5(2)
C18 C6 S1 112.19(17)
C7 C6 S1 133.13(17)
C25 C7 C6 114.6(2)
C25 C7 S2 112.29(17)
C6 C7 S2 133.12(18)
C26 C8 C9 128.5(2)
C26 C8 S2 112.50(18)
C9 C8 S2 118.92(19)
O3 C9 O2 111.8(2)
O3 C9 C8 108.4(2)
O2 C9 C8 108.4(2)
O3 C9 H6 109.4
O2 C9 H6 109.4
C8 C9 H6 109.4
O2 C10 C11 112.1(3)
O2 C10 H25 109.2
C11 C10 H25 109.2
O2 C10 H24 109.2
C11 C10 H24 109.2
H25 C10 H24 107.9
C10 C11 C14 107.0(2)
C10 C11 C13 110.9(3)
C14 C11 C13 109.4(3)
C10 C11 C12 110.3(3)
C14 C11 C12 109.8(3)
C13 C11 C12 109.4(3)
C11 C12 H2 109.5
C11 C12 H27 109.5
H2 C12 H27 109.5
C11 C12 H26 109.5
H2 C12 H26 109.5
H27 C12 H26 109.5
C11 C13 H29 109.5
C11 C13 H3 109.5
H29 C13 H3 109.5
C11 C13 H28 109.5
H29 C13 H28 109.5
H3 C13 H28 109.5
O3 C14 C11 111.0(2)
O3 C14 H4 109.4
C11 C14 H4 109.4
O3 C14 H5 109.4
C11 C14 H5 109.4
H4 C14 H5 108.0
C2 C15 H9 109.5
C2 C15 H11 109.5
H9 C15 H11 109.5
C2 C15 H10 109.5
H9 C15 H10 109.5
H11 C15 H10 109.5
O4 C16 C2 111.4(2)
O4 C16 H12 109.3
C2 C16 H12 109.3
O4 C16 H13 109.3
C2 C16 H13 109.3
H12 C16 H13 108.0
C5 C17 C18 112.2(2)
C5 C17 H23 123.9
C18 C17 H23 123.9
C6 C18 C17 112.4(2)
C6 C18 P1 109.67(17)
C17 C18 P1 137.60(17)
C24 C19 C20 118.9(2)
C24 C19 P1 121.62(17)
C20 C19 P1 119.5(2)
C19 C20 C21 120.1(3)
C19 C20 H21 119.9
C21 C20 H21 119.9
C22 C21 C20 120.5(3)
C22 C21 H20 119.8
C20 C21 H20 119.8
C21 C22 C23 119.5(3)
C21 C22 H19 120.3
C23 C22 H19 120.3
C22 C23 C24 120.7(3)
C22 C23 H18 119.7
C24 C23 H18 119.7
C19 C24 C23 120.4(2)
C19 C24 H17 119.8
C23 C24 H17 119.8
C7 C25 C26 112.6(2)
C7 C25 P1 109.63(17)
C26 C25 P1 137.79(18)
C8 C26 C25 111.8(2)
C8 C26 H22 124.1
C25 C26 H22 124.1
Cl1A C27 Cl3B 124.3(5)
Cl1A C27 Cl2B 70.7(3)
Cl3B C27 Cl2B 113.5(5)
Cl1A C27 Cl2A 114.2(3)
Cl3B C27 Cl2A 89.5(5)
Cl2B C27 Cl2A 43.6(2)
Cl1A C27 Cl3A 111.9(3)
Cl3B C27 Cl3A 19.5(6)
Cl2B C27 Cl3A 126.7(4)
Cl2A C27 Cl3A 108.9(3)
Cl1A C27 Cl1B 29.5(2)
Cl3B C27 Cl1B 107.2(5)
Cl2B C27 Cl1B 99.4(4)
Cl2A C27 Cl1B 142.8(3)
Cl3A C27 Cl1B 89.9(3)
Cl1A C27 H30 107.2
Cl3B C27 H30 112.6
Cl2B C27 H30 123.3
Cl2A C27 H30 107.2
Cl3A C27 H30 107.2
Cl1B C27 H30 96.8

loop_
_geom_bond_atom_site_label_1
_geom_bond_atom_site_label_2
_geom_bond_distance
S1 C6 1.712(3)
S1 C5 1.738(3)
S2 C7 1.714(3)
S2 C8 1.732(3)
P1 O5 1.488(2)
P1 C19 1.808(3)
P1 C18 1.809(3)
P1 C25 1.819(3)
O1 C4 1.407(3)
O1 C3 1.441(3)
O2 C9 1.392(4)
O2 C10 1.450(4)
O3 C9 1.391(3)
O3 C14 1.445(3)
O4 C4 1.407(3)
O4 C16 1.448(3)
C1 C2 1.541(4)
C1 H1 0.9800
C1 H7 0.9800
C1 H8 0.9800
C2 C16 1.515(4)
C2 C15 1.526(5)
C2 C3 1.528(4)
C3 H14 0.9900
C3 H15 0.9900
C4 C5 1.509(3)
C4 H16 1.0000
C5 C17 1.365(3)
C6 C18 1.382(3)
C6 C7 1.458(3)
C7 C25 1.374(3)
C8 C26 1.365(3)
C8 C9 1.510(4)
C9 H6 1.0000
C10 C11 1.503(4)
C10 H25 0.9900
C10 H24 0.9900
C11 C14 1.509(4)
C11 C13 1.520(5)
C11 C12 1.538(4)
C12 H2 0.9800
C12 H27 0.9800
C12 H26 0.9800
C13 H29 0.9800
C13 H3 0.9800
C13 H28 0.9800
C14 H4 0.9900
C14 H5 0.9900
C15 H9 0.9800
C15 H11 0.9800
C15 H10 0.9800
C16 H12 0.9900
C16 H13 0.9900
C17 C18 1.421(3)
C17 H23 0.9500
C19 C24 1.378(4)
C19 C20 1.389(3)
C20 C21 1.391(4)
C20 H21 0.9500
C21 C22 1.370(5)
C21 H20 0.9500
C22 C23 1.370(4)
C22 H19 0.9500
C23 C24 1.386(4)
C23 H18 0.9500
C24 H17 0.9500
C25 C26 1.420(3)
C26 H22 0.9500
C27 Cl1A 1.658(5)
C27 Cl3B 1.669(12)
C27 Cl2B 1.717(6)
C27 Cl2A 1.748(5)
C27 Cl3A 1.762(6)
C27 Cl1B 1.845(8)
C27 H30 1.0000
